data_4514484
loop_
_publ_author_name
'Chalana, Ashish'
'Karri, Ramesh'
'Das, Ranajit'
'Kumar, Binayak'
'Rai, Rakesh Kumar'
'Saxena, Himani'
'Gupta, Ashish'
'Banerjee, Mainak'
'Jha, Kunal Kumar'
'Roy, Gouriprasanna'

_publ_section_title
;
 Copper-Driven Deselenization: A Strategy for Selective Conversion of
 Copper Ion to Nanozyme and Its Implication for Copper-Related Disorders.
;
_journal_issue 5
_journal_name_full 'ACS applied materials &amp; interfaces'
_journal_page_first 4766
_journal_page_last 4776
_journal_paper_doi 10.1021/acsami.8b16786
_journal_volume 11
_journal_year 2019
_chemical_formula_moiety 'C13 H18 N2 O2 Se'
_chemical_formula_sum 'C13 H18 N2 O2 Se'
_chemical_formula_weight 313.25
_space_group_crystal_system monoclinic
_space_group_IT_number 14
_space_group_name_Hall '-P 2yn'
_space_group_name_H-M_alt 'P 1 21/n 1'
_symmetry_space_group_name_Hall '-P 2yn'
_symmetry_space_group_name_H-M 'P 1 21/n 1'
_atom_sites_solution_hydrogens geom
_audit_creation_method SHELXL-2014/7
_cell_angle_alpha 90
_cell_angle_beta 95.515(7)
_cell_angle_gamma 90
_cell_formula_units_Z 4
_cell_length_a 12.790(4)
_cell_length_b 7.664(2)
_cell_length_c 14.298(4)
_cell_measurement_reflns_used 8032
_cell_measurement_temperature 293(2)
_cell_measurement_theta_max 26.34
_cell_measurement_theta_min 2.27
_cell_volume 1395.0(7)
_computing_cell_refinement 'Bruker SAINT'
_computing_data_collection 'Bruker APEX2'
_computing_data_reduction 'Bruker SAINT'
_computing_molecular_graphics 'Bruker SHELXTL'
_computing_publication_material 'Bruker SHELXTL'
_computing_structure_refinement 'SHELXL-2014/7 (Sheldrick, 2014)'
_computing_structure_solution 'SHELXS-97 (Sheldrick 2008)'
_diffrn_ambient_temperature 293(2)
_diffrn_measured_fraction_theta_full 0.999
_diffrn_measured_fraction_theta_max 0.999
_diffrn_measurement_device_type 'Bruker Photon100 CMOS'
_diffrn_measurement_method '\f and \w scans'
_diffrn_radiation_type MoK\a
_diffrn_radiation_wavelength 0.71073
_diffrn_reflns_av_R_equivalents 0.0480
_diffrn_reflns_av_unetI/netI 0.0252
_diffrn_reflns_Laue_measured_fraction_full 0.999
_diffrn_reflns_Laue_measured_fraction_max 0.999
_diffrn_reflns_limit_h_max 14
_diffrn_reflns_limit_h_min -15
_diffrn_reflns_limit_k_max 9
_diffrn_reflns_limit_k_min -9
_diffrn_reflns_limit_l_max 15
_diffrn_reflns_limit_l_min -17
_diffrn_reflns_number 29035
_diffrn_reflns_point_group_measured_fraction_full 0.999
_diffrn_reflns_point_group_measured_fraction_max 0.999
_diffrn_reflns_theta_full 25.242
_diffrn_reflns_theta_max 26.020
_diffrn_reflns_theta_min 2.247
_diffrn_source 'X ray'
_exptl_absorpt_coefficient_mu 2.688
_exptl_absorpt_correction_T_max 0.813
_exptl_absorpt_correction_T_min 0.409
_exptl_absorpt_correction_type multi-scan
_exptl_absorpt_process_details SADABS
_exptl_crystal_colour white
_exptl_crystal_density_diffrn 1.491
_exptl_crystal_description cube
_exptl_crystal_F_000 640
_exptl_crystal_size_max 0.347
_exptl_crystal_size_mid 0.298
_exptl_crystal_size_min 0.077
_refine_diff_density_max 0.273
_refine_diff_density_min -0.486
_refine_diff_density_rms 0.067
_refine_ls_extinction_method none
_refine_ls_goodness_of_fit_ref 1.068
_refine_ls_hydrogen_treatment constr
_refine_ls_matrix_type full
_refine_ls_number_parameters 175
_refine_ls_number_reflns 2751
_refine_ls_number_restraints 0
_refine_ls_restrained_S_all 1.068
_refine_ls_R_factor_all 0.0780
_refine_ls_R_factor_gt 0.0438
_refine_ls_shift/su_max 0.000
_refine_ls_shift/su_mean 0.000
_refine_ls_structure_factor_coef Fsqd
_refine_ls_weighting_details 'w=1/[\s^2^(Fo^2^)+(0.0388P)^2^+1.5191P] where P=(Fo^2^+2Fc^2^)/3'
_refine_ls_weighting_scheme calc
_refine_ls_wR_factor_gt 0.0977
_refine_ls_wR_factor_ref 0.1132
_reflns_Friedel_coverage 0.000
_reflns_number_gt 1809
_reflns_number_total 2751
_reflns_threshold_expression 'I > 2\s(I)'
_cod_data_source_file am8b16786_si_007.cif
_cod_data_source_block bZ(OME)sE(omE)_a
_cod_depositor_comments
;
The following automatic conversions were performed:

'_exptl_absorpt_correction_type' value 'Multi-Scan' changed to
'multi-scan' according to
/home/data/users/saulius/crontab/automatic-downloads/current/ACS/lib/dictionaries/cif_core.dic
dictionary named 'cif_core.dic' version 2.4.2 from 2011-04-26.

Automatic conversion script
Id: cif_fix_values 4973 2017-02-22 13:04:09Z antanas 
;
_cod_original_cell_volume 1395.1(7)
_cod_database_code 4514484
_shelx_shelxl_version_number 2014/7
_shelx_space_group_comment
;
The symmetry employed for this shelxl refinement is uniquely defined
by the following loop, which should always be used as a source of
symmetry information in preference to the above space-group names.
They are only intended as comments.
;
_shelx_estimated_absorpt_t_min 0.456
_shelx_estimated_absorpt_t_max 0.820

loop_
_space_group_symop_operation_xyz
'x, y, z'
'-x+1/2, y+1/2, -z+1/2'
'-x, -y, -z'
'x-1/2, -y-1/2, z-1/2'

loop_
_atom_site_label
_atom_site_type_symbol
_atom_site_fract_x
_atom_site_fract_y
_atom_site_fract_z
_atom_site_U_iso_or_equiv
_atom_site_adp_type
_atom_site_occupancy
_atom_site_site_symmetry_order
_atom_site_calc_flag
_atom_site_refinement_flags_posn
_atom_site_refinement_flags_adp
_atom_site_refinement_flags_occupancy
_atom_site_disorder_assembly
_atom_site_disorder_group
Se1 Se 0.42007(4) 0.25035(6) 0.21241(3) 0.0743(2) Uani 1 1 d . . . . .
O2 O 0.20616(19) 0.2070(4) 0.48874(18) 0.0656(7) Uani 1 1 d . . . . .
N2 N 0.3996(2) 0.3080(4) 0.40744(19) 0.0467(7) Uani 1 1 d . . . . .
N1 N 0.5495(2) 0.1876(4) 0.3839(2) 0.0503(7) Uani 1 1 d . . . . .
C7 C 0.4543(3) 0.2846(4) 0.4950(2) 0.0447(8) Uani 1 1 d . . . . .
C2 C 0.5491(3) 0.2063(4) 0.4802(2) 0.0461(8) Uani 1 1 d . . . . .
C8 C 0.2965(3) 0.3902(5) 0.3904(3) 0.0555(9) Uani 1 1 d . . . . .
H8A H 0.2909 0.4442 0.3288 0.067 Uiso 1 1 calc R U . . .
H8B H 0.2910 0.4818 0.4365 0.067 Uiso 1 1 calc R U . . .
C1 C 0.4579(3) 0.2487(4) 0.3395(2) 0.0505(8) Uani 1 1 d . . . . .
C3 C 0.6215(3) 0.1616(5) 0.5542(3) 0.0585(9) Uani 1 1 d . . . . .
H3 H 0.6844 0.1069 0.5442 0.070 Uiso 1 1 calc R U . . .
C6 C 0.4302(3) 0.3270(5) 0.5849(2) 0.0559(9) Uani 1 1 d . . . . .
H6 H 0.3675 0.3817 0.5953 0.067 Uiso 1 1 calc R U . . .
C11 C 0.6352(3) 0.1149(5) 0.3363(3) 0.0644(10) Uani 1 1 d . . . . .
H11A H 0.6069 0.0598 0.2782 0.077 Uiso 1 1 calc R U . . .
H11B H 0.6709 0.0260 0.3757 0.077 Uiso 1 1 calc R U . . .
C9 C 0.2070(3) 0.2664(5) 0.3952(3) 0.0586(9) Uani 1 1 d . . . . .
H9A H 0.1413 0.3247 0.3753 0.070 Uiso 1 1 calc R U . . .
H9B H 0.2147 0.1682 0.3536 0.070 Uiso 1 1 calc R U . . .
O1A O 0.7448(7) 0.3874(16) 0.3557(13) 0.079(6) Uani 0.337(15) 1 d . . P A 1
O1B O 0.7702(4) 0.2927(9) 0.4111(4) 0.069(2) Uani 0.663(15) 1 d . . P A 2
C5 C 0.5039(3) 0.2841(5) 0.6579(3) 0.0650(11) Uani 1 1 d . . . . .
H5 H 0.4908 0.3117 0.7190 0.078 Uiso 1 1 calc R U . . .
C4 C 0.5970(3) 0.2010(5) 0.6431(3) 0.0682(11) Uani 1 1 d . . . . .
H4 H 0.6438 0.1713 0.6944 0.082 Uiso 1 1 calc R U . . .
C10 C 0.1143(3) 0.1172(7) 0.5041(3) 0.0877(14) Uani 1 1 d . . . . .
H10A H 0.0547 0.1922 0.4897 0.132 Uiso 1 1 calc R U . . .
H10B H 0.1173 0.0820 0.5688 0.132 Uiso 1 1 calc R U . . .
H10C H 0.1076 0.0159 0.4645 0.132 Uiso 1 1 calc R U . . .
C12 C 0.7132(4) 0.2541(7) 0.3147(4) 0.0955(17) Uani 1 1 d . . . . .
H12A H 0.7768 0.1894 0.3065 0.115 Uiso 1 1 calc R U . A 1
H12B H 0.6875 0.2944 0.2523 0.115 Uiso 1 1 calc R U . A 1
C13 C 0.8528(4) 0.3867(9) 0.4037(4) 0.1087(18) Uani 1 1 d . . . . .
H13A H 0.8540 0.3200 0.4606 0.163 Uiso 1 1 calc R U . A 1
H13B H 0.8744 0.5043 0.4184 0.163 Uiso 1 1 calc R U . A 1
H13C H 0.8999 0.3353 0.3632 0.163 Uiso 1 1 calc R U . A 1

loop_
_atom_site_aniso_label
_atom_site_aniso_U_11
_atom_site_aniso_U_22
_atom_site_aniso_U_33
_atom_site_aniso_U_23
_atom_site_aniso_U_13
_atom_site_aniso_U_12
Se1 0.0860(3) 0.0890(3) 0.0470(2) 0.0025(2) 0.00159(19) -0.0108(2)
O2 0.0471(14) 0.087(2) 0.0627(16) 0.0090(14) 0.0047(12) -0.0120(13)
N2 0.0419(15) 0.0492(16) 0.0488(16) 0.0051(12) 0.0035(12) -0.0032(12)
N1 0.0440(16) 0.0490(16) 0.0584(18) -0.0014(13) 0.0077(13) -0.0035(13)
C7 0.0450(18) 0.0412(19) 0.0475(18) 0.0043(14) 0.0021(14) -0.0083(14)
C2 0.0432(19) 0.043(2) 0.0519(19) 0.0022(14) 0.0035(15) -0.0086(14)
C8 0.047(2) 0.053(2) 0.065(2) 0.0093(17) -0.0013(17) 0.0031(17)
C1 0.0493(19) 0.0482(19) 0.0535(19) 0.0029(17) 0.0025(16) -0.0111(17)
C3 0.048(2) 0.052(2) 0.073(3) 0.0079(19) -0.0055(18) -0.0063(17)
C6 0.057(2) 0.057(2) 0.054(2) -0.0016(18) 0.0088(17) -0.0122(18)
C11 0.058(2) 0.061(2) 0.077(3) -0.015(2) 0.017(2) -0.0026(19)
C9 0.0448(19) 0.070(3) 0.059(2) 0.0070(19) -0.0017(16) 0.0031(18)
O1A 0.052(5) 0.054(7) 0.135(13) -0.021(8) 0.020(6) -0.007(4)
O1B 0.065(3) 0.076(4) 0.067(3) 0.002(3) 0.011(2) -0.015(3)
C5 0.076(3) 0.071(3) 0.047(2) -0.0033(18) 0.0049(19) -0.023(2)
C4 0.068(3) 0.073(3) 0.060(2) 0.013(2) -0.012(2) -0.018(2)
C10 0.064(3) 0.098(4) 0.104(4) 0.015(3) 0.020(2) -0.016(3)
C12 0.073(3) 0.098(4) 0.124(5) -0.027(3) 0.052(3) -0.016(3)
C13 0.072(3) 0.148(5) 0.110(4) 0.005(4) 0.029(3) 0.001(4)

loop_
_atom_type_symbol
_atom_type_description
_atom_type_scat_dispersion_real
_atom_type_scat_dispersion_imag
_atom_type_scat_source
C C 0.0033 0.0016 'International Tables Vol C Tables 4.2.6.8 and 6.1.1.4'
H H 0.0000 0.0000 'International Tables Vol C Tables 4.2.6.8 and 6.1.1.4'
N N 0.0061 0.0033 'International Tables Vol C Tables 4.2.6.8 and 6.1.1.4'
O O 0.0106 0.0060 'International Tables Vol C Tables 4.2.6.8 and 6.1.1.4'
Se Se -0.0929 2.2259 'International Tables Vol C Tables 4.2.6.8 and 6.1.1.4'

loop_
_geom_angle_atom_site_label_1
_geom_angle_atom_site_label_2
_geom_angle_atom_site_label_3
_geom_angle
C10 O2 C9 113.0(3)
C1 N2 C7 109.8(3)
C1 N2 C8 125.0(3)
C7 N2 C8 125.1(3)
C1 N1 C2 110.1(3)
C1 N1 C11 124.5(3)
C2 N1 C11 125.4(3)
N2 C7 C2 106.9(3)
N2 C7 C6 131.9(3)
C2 C7 C6 121.2(3)
C3 C2 N1 132.1(3)
C3 C2 C7 121.4(3)
N1 C2 C7 106.5(3)
N2 C8 C9 113.7(3)
N2 C8 H8A 108.8
C9 C8 H8A 108.8
N2 C8 H8B 108.8
C9 C8 H8B 108.8
H8A C8 H8B 107.7
N2 C1 N1 106.7(3)
N2 C1 Se1 126.5(3)
N1 C1 Se1 126.7(3)
C4 C3 C2 117.3(4)
C4 C3 H3 121.3
C2 C3 H3 121.3
C5 C6 C7 116.7(4)
C5 C6 H6 121.7
C7 C6 H6 121.7
N1 C11 C12 111.5(3)
N1 C11 H11A 109.3
C12 C11 H11A 109.3
N1 C11 H11B 109.3
C12 C11 H11B 109.3
H11A C11 H11B 108.0
O2 C9 C8 108.9(3)
O2 C9 H9A 109.9
C8 C9 H9A 109.9
O2 C9 H9B 109.9
C8 C9 H9B 109.9
H9A C9 H9B 108.3
C12 O1A C13 117.9(9)
C13 O1B C12 111.0(5)
C6 C5 C4 122.0(4)
C6 C5 H5 119.0
C4 C5 H5 119.0
C3 C4 C5 121.4(4)
C3 C4 H4 119.3
C5 C4 H4 119.3
O2 C10 H10A 109.5
O2 C10 H10B 109.5
H10A C10 H10B 109.5
O2 C10 H10C 109.5
H10A C10 H10C 109.5
H10B C10 H10C 109.5
O1A C12 C11 133.1(8)
C11 C12 O1B 102.7(4)
O1A C12 H12A 104.0
C11 C12 H12A 104.0
O1A C12 H12B 104.0
C11 C12 H12B 104.0
H12A C12 H12B 105.4
O1A C13 H13A 109.5
O1A C13 H13B 109.5
H13A C13 H13B 109.5
O1A C13 H13C 109.5
H13A C13 H13C 109.5
H13B C13 H13C 109.5

loop_
_geom_bond_atom_site_label_1
_geom_bond_atom_site_label_2
_geom_bond_distance
Se1 C1 1.835(3)
O2 C10 1.398(5)
O2 C9 1.413(4)
N2 C1 1.358(4)
N2 C7 1.386(4)
N2 C8 1.460(4)
N1 C1 1.361(4)
N1 C2 1.384(4)
N1 C11 1.456(4)
C7 C2 1.387(5)
C7 C6 1.388(5)
C2 C3 1.380(5)
C8 C9 1.494(5)
C8 H8A 0.9700
C8 H8B 0.9700
C3 C4 1.372(5)
C3 H3 0.9300
C6 C5 1.378(5)
C6 H6 0.9300
C11 C12 1.513(6)
C11 H11A 0.9700
C11 H11B 0.9700
C9 H9A 0.9700
C9 H9B 0.9700
O1A C12 1.227(9)
O1A C13 1.482(13)
O1B C13 1.291(7)
O1B C12 1.526(8)
C5 C4 1.384(6)
C5 H5 0.9300
C4 H4 0.9300
C10 H10A 0.9600
C10 H10B 0.9600
C10 H10C 0.9600
C12 H12A 0.9700
C12 H12B 0.9700
C13 H13A 0.9600
C13 H13B 0.9600
C13 H13C 0.9600
